data_7061555
loop_
_publ_author_name
'Wang, Yu'
'Xu, Yaoyao'
'Khan, Shahid'
'Zhang, Zhunjie'
'Khan, Ajmal'

_publ_section_title
;
 Selective approach to N-substituted tertiary 2-pyridones
;
_journal_issue 23
_journal_name_full 'New Journal of Chemistry'
_journal_page_first 11138
_journal_page_last 11142
_journal_paper_doi 10.1039/D2NJ01065H
_journal_volume 46
_journal_year 2022
_chemical_absolute_configuration unk
_chemical_formula_moiety 'C10 H12 N2 O4'
_chemical_formula_sum 'C10 H12 N2 O4'
_chemical_formula_weight 224.22
_space_group_crystal_system monoclinic
_space_group_IT_number 4
_space_group_name_Hall 'P 2yb'
_space_group_name_H-M_alt 'P 1 21 1'
_atom_sites_solution_hydrogens geom
_atom_sites_solution_primary dual
_audit_creation_date 2021-10-03
_audit_creation_method
;
Olex2 1.5
(compiled 2021.08.20 svn.r13c46975 for OlexSys, GUI svn.r6405)
;
_audit_update_record
;
2022-02-12 deposited with the CCDC.	2022-05-09 downloaded from the CCDC.
;
_cell_angle_alpha 90
_cell_angle_beta 99.332(3)
_cell_angle_gamma 90
_cell_formula_units_Z 4
_cell_length_a 10.9511(8)
_cell_length_b 7.5328(6)
_cell_length_c 12.7907(9)
_cell_measurement_reflns_used 4384
_cell_measurement_temperature 173.00
_cell_measurement_theta_max 30.37
_cell_measurement_theta_min 2.27
_cell_volume 1041.17(13)
_computing_cell_refinement 'SAINT V8.40B (Bruker, 2019)'
_computing_data_collection 'Bruker BIS V6.2.1'
_computing_data_reduction 'SAINT V8.40B (Bruker, 2019)'
_computing_molecular_graphics 'Olex2 1.5 (Dolomanov et al., 2009)'
_computing_publication_material 'Olex2 1.5 (Dolomanov et al., 2009)'
_computing_structure_refinement 'SHELXL 2018/3 (Sheldrick, 2015)'
_computing_structure_solution 'SHELXT 2018/2 (Sheldrick, 2018)'
_diffrn_ambient_temperature 173.00
_diffrn_detector CPAD
_diffrn_detector_area_resol_mean 7.41
_diffrn_detector_type 'Bruker PHOTON 100'
_diffrn_measured_fraction_theta_full 0.994
_diffrn_measured_fraction_theta_max 0.993
_diffrn_measurement_device 'three-circle diffractometer'
_diffrn_measurement_device_type 'Bruker D8 VENTURE TXS PHOTON 100'
_diffrn_measurement_method '\w and \f shutterless scans'
_diffrn_measurement_specimen_support 'nylon loop'
_diffrn_radiation_monochromator 'Helios Multi-layer Optic'
_diffrn_radiation_probe x-ray
_diffrn_radiation_type MoK\a
_diffrn_radiation_wavelength 0.71073
_diffrn_reflns_av_R_equivalents 0.0318
_diffrn_reflns_av_unetI/netI 0.0452
_diffrn_reflns_Laue_measured_fraction_full 0.994
_diffrn_reflns_Laue_measured_fraction_max 0.993
_diffrn_reflns_limit_h_max 15
_diffrn_reflns_limit_h_min -15
_diffrn_reflns_limit_k_max 8
_diffrn_reflns_limit_k_min -10
_diffrn_reflns_limit_l_max 17
_diffrn_reflns_limit_l_min -18
_diffrn_reflns_number 12389
_diffrn_reflns_point_group_measured_fraction_full 0.872
_diffrn_reflns_point_group_measured_fraction_max 0.832
_diffrn_reflns_theta_full 25.242
_diffrn_reflns_theta_max 30.526
_diffrn_reflns_theta_min 2.274
_diffrn_source TXS
_diffrn_source_current 40.0
_diffrn_source_power 2.0
_diffrn_source_type 'Rotaing Anode'
_diffrn_source_voltage 50.0
_diffrn_standards_number 0
_exptl_absorpt_coefficient_mu 0.112
_exptl_absorpt_correction_T_max 0.7461
_exptl_absorpt_correction_T_min 0.6926
_exptl_absorpt_correction_type multi-scan
_exptl_absorpt_process_details
;
SADABS-2016/2 (Bruker,2016/2) was used for absorption correction.
wR2(int) was 0.1707 before and 0.0821 after correction.
The Ratio of minimum to maximum transmission is 0.9283.
The \l/2 correction factor is Not present.
;
_exptl_crystal_density_diffrn 1.430
_exptl_crystal_description block
_exptl_crystal_F_000 472
_exptl_crystal_size_max 0.13
_exptl_crystal_size_mid 0.12
_exptl_crystal_size_min 0.1
_refine_diff_density_max 0.321
_refine_diff_density_min -0.221
_refine_diff_density_rms 0.045
_refine_ls_abs_structure_details
;
 Flack x determined using 1128 quotients [(I+)-(I-)]/[(I+)+(I-)]
 (Parsons, Flack and Wagner, Acta Cryst. B69 (2013) 249-259).
;
_refine_ls_abs_structure_Flack -1.1(9)
_refine_ls_extinction_method none
_refine_ls_goodness_of_fit_ref 1.042
_refine_ls_hydrogen_treatment constr
_refine_ls_matrix_type full
_refine_ls_number_parameters 305
_refine_ls_number_reflns 5296
_refine_ls_number_restraints 1
_refine_ls_restrained_S_all 1.042
_refine_ls_R_factor_all 0.0677
_refine_ls_R_factor_gt 0.0489
_refine_ls_shift/su_max 0.000
_refine_ls_shift/su_mean 0.000
_refine_ls_structure_factor_coef Fsqd
_refine_ls_weighting_details 'w=1/[\s^2^(Fo^2^)+(0.0476P)^2^+0.3199P] where P=(Fo^2^+2Fc^2^)/3'
_refine_ls_weighting_scheme calc
_refine_ls_wR_factor_gt 0.1116
_refine_ls_wR_factor_ref 0.1234
_reflns_Friedel_coverage 0.566
_reflns_Friedel_fraction_full 0.728
_reflns_Friedel_fraction_max 0.646
_reflns_number_gt 4197
_reflns_number_total 5296
_reflns_threshold_expression 'I > 2\s(I)'
_cod_data_source_file d2nj01065h2.cif
_cod_data_source_block a
_cod_depositor_comments
;
The following automatic conversions were performed:

data item '_diffrn_radiation_probe' value 'X-ray' was changed to
'x-ray' in accordance with the
/home/data/users/saulius/crontab/automatic-downloads/rss-feeds/RSC/lib/dictionaries/cif_core.dic
dictionary named 'cif_core.dic' version 2.4.2 last updated on
2011-04-26.

Automatic conversion script
Id: cif_fix_values 7556 2019-12-06 15:28:31Z antanas 

 Adding full bibliography for 7061555.cif.
;
_cod_database_code 7061555
_shelx_shelxl_version_number 2018/3
_shelx_space_group_comment
;
The symmetry employed for this shelxl refinement is uniquely defined
by the following loop, which should always be used as a source of
symmetry information in preference to the above space-group names.
They are only intended as comments.
;
_shelx_estimated_absorpt_t_max 0.989
_shelx_estimated_absorpt_t_min 0.986
_olex2_refinement_description
;
1. Fixed Uiso
 At 1.2 times of:
  All C(H) groups, All C(H,H) groups
 At 1.5 times of:
  All C(H,H,H) groups, All O(H) groups
2. Others
 Sof(O4A)=Sof(H4A)=Sof(H9BD)=Sof(H9BE)=Sof(H10C)=Sof(H10D)=Sof(H10E)=1-FVAR(1)
 Sof(O4)=Sof(H4)=Sof(H9AA)=Sof(H9AB)=Sof(H9AC)=Sof(H10A)=Sof(H10B)=FVAR(1)
3.a Secondary CH2 refined with riding coordinates:
 C9(H9BD,H9BE), C10(H10A,H10B), C20(H20A,H20B)
3.b Aromatic/amide H refined with riding coordinates:
 C2(H2), C3(H3), C5(H5), C7(H7), C12(H12), C13(H13), C15(H15), C17(H17)
3.c X=CH2 refined with riding coordinates:
 C8(H8A,H8B), C18(H18A,H18B)
3.d Idealised Me refined as rotating group:
 C9(H9AA,H9AB,H9AC), C10(H10C,H10D,H10E), C19(H19A,H19B,H19C)
3.e Idealised tetrahedral OH refined as rotating group:
 O4(H4), O4A(H4A), O8(H8)
;
_olex2_submission_special_instructions 'No special instructions were received'

loop_
_space_group_symop_operation_xyz
'x, y, z'
'-x, y+1/2, -z'

loop_
_atom_site_label
_atom_site_type_symbol
_atom_site_fract_x
_atom_site_fract_y
_atom_site_fract_z
_atom_site_U_iso_or_equiv
_atom_site_adp_type
_atom_site_occupancy
_atom_site_site_symmetry_order
_atom_site_calc_flag
_atom_site_refinement_flags_posn
_atom_site_refinement_flags_adp
_atom_site_refinement_flags_occupancy
_atom_site_disorder_assembly
_atom_site_disorder_group
O1 O -0.67717(19) -0.6373(5) -0.3248(2) 0.0502(8) Uani 1 1 d . . . . .
O2 O -0.5610(2) -0.4259(4) -0.36715(19) 0.0367(6) Uani 1 1 d . . . . .
O3 O -0.2242(2) -1.0514(4) -0.4224(2) 0.0392(6) Uani 1 1 d . . . . .
O4 O -0.2460(2) -0.6700(4) -0.61122(19) 0.0343(7) Uani 0.815(5) 1 d . . P A 1
H4 H -0.255900 -0.561239 -0.600743 0.051 Uiso 0.815(5) 1 calc R U P A 1
O4A O -0.2268(12) -0.396(2) -0.4639(10) 0.036(3) Uani 0.185(5) 1 d . . P A 2
H4A H -0.228596 -0.430327 -0.526557 0.054 Uiso 0.185(5) 1 calc R U P A 2
N1 N -0.5820(2) -0.5845(5) -0.3537(2) 0.0331(7) Uani 1 1 d . . . . .
N2 N -0.2869(2) -0.7645(4) -0.40230(19) 0.0250(6) Uani 1 1 d . . . . .
C1 C -0.4914(3) -0.7133(5) -0.3718(2) 0.0263(7) Uani 1 1 d . . . . .
C2 C -0.5158(3) -0.8972(6) -0.3683(2) 0.0323(8) Uani 1 1 d . . . . .
H2 H -0.593832 -0.939465 -0.355626 0.039 Uiso 1 1 calc R U . . .
C3 C -0.4257(3) -1.0105(5) -0.3832(2) 0.0355(8) Uani 1 1 d . . . . .
H3 H -0.441239 -1.134321 -0.379995 0.043 Uiso 1 1 calc R U . . .
C4 C -0.3054(3) -0.9522(5) -0.4040(2) 0.0294(7) Uani 1 1 d . . . . .
C5 C -0.3785(2) -0.6526(5) -0.3886(2) 0.0260(6) Uani 1 1 d . . . . .
H5 H -0.364454 -0.528302 -0.390587 0.031 Uiso 1 1 calc R U . . .
C6 C -0.1621(3) -0.6941(5) -0.4200(2) 0.0259(6) Uani 1 1 d . . . . .
C7 C -0.0631(3) -0.7819(6) -0.3400(3) 0.0381(8) Uani 1 1 d . . . . .
H7 H -0.088440 -0.831516 -0.278610 0.046 Uiso 1 1 calc R U . . .
C8 C 0.0538(3) -0.7952(7) -0.3481(3) 0.0467(10) Uani 1 1 d . . . . .
H8A H 0.083154 -0.747461 -0.408125 0.056 Uiso 1 1 calc R U . . .
H8B H 0.109597 -0.852633 -0.293938 0.056 Uiso 1 1 calc R U . . .
C9 C -0.1549(3) -0.4954(5) -0.4013(3) 0.0368(8) Uani 1 1 d . . . . .
H9AA H -0.224913 -0.437302 -0.445739 0.055 Uiso 0.815(5) 1 calc R U P A 1
H9AB H -0.077231 -0.449760 -0.419483 0.055 Uiso 0.815(5) 1 calc R U P A 1
H9AC H -0.158019 -0.470537 -0.326556 0.055 Uiso 0.815(5) 1 calc R U P A 1
H9BD H -0.170946 -0.472848 -0.328469 0.044 Uiso 0.185(5) 1 calc R U P A 2
H9BE H -0.068872 -0.457449 -0.403688 0.044 Uiso 0.185(5) 1 calc R U P A 2
C10 C -0.1468(3) -0.7359(5) -0.5348(2) 0.0319(7) Uani 1 1 d . . . . .
H10C H -0.217700 -0.805897 -0.568805 0.048 Uiso 0.185(5) 1 calc R U P A 2
H10D H -0.070478 -0.803799 -0.534862 0.048 Uiso 0.185(5) 1 calc R U P A 2
H10E H -0.142484 -0.624778 -0.573807 0.048 Uiso 0.185(5) 1 calc R U P A 2
H10A H -0.068176 -0.683494 -0.548822 0.038 Uiso 0.815(5) 1 calc R U P A 1
H10B H -0.141197 -0.866195 -0.543114 0.038 Uiso 0.815(5) 1 calc R U P A 1
O5 O -0.6768(2) -0.8421(5) -0.8162(2) 0.0541(9) Uani 1 1 d . . . . .
O6 O -0.5661(2) -1.0612(4) -0.86085(19) 0.0398(7) Uani 1 1 d . . . . .
O7 O -0.2178(2) -0.4473(3) -0.9192(2) 0.0387(6) Uani 1 1 d . . . . .
O8 O -0.2346(2) -1.0987(3) -0.96624(19) 0.0350(5) Uani 1 1 d . . . . .
H8 H -0.232590 -1.206614 -0.949609 0.053 Uiso 1 1 calc R U . . .
N3 N -0.5843(2) -0.9015(5) -0.8476(2) 0.0347(7) Uani 1 1 d . . . . .
N4 N -0.2871(2) -0.7301(4) -0.8991(2) 0.0238(5) Uani 1 1 d . . . . .
C11 C -0.4918(3) -0.7739(5) -0.8683(2) 0.0296(7) Uani 1 1 d . . . . .
C12 C -0.5148(3) -0.5926(6) -0.8689(2) 0.0343(8) Uani 1 1 d . . . . .
H12 H -0.592970 -0.547821 -0.858290 0.041 Uiso 1 1 calc R U . . .
C13 C -0.4225(3) -0.4817(5) -0.8850(2) 0.0336(8) Uani 1 1 d . . . . .
H13 H -0.436927 -0.357396 -0.884618 0.040 Uiso 1 1 calc R U . . .
C14 C -0.3035(3) -0.5442(5) -0.9028(2) 0.0284(7) Uani 1 1 d . . . . .
C15 C -0.3797(3) -0.8399(5) -0.8833(2) 0.0245(6) Uani 1 1 d . . . . .
H15 H -0.366893 -0.964655 -0.882630 0.029 Uiso 1 1 calc R U . . .
C16 C -0.1615(3) -0.8028(5) -0.9132(2) 0.0254(6) Uani 1 1 d . . . . .
C17 C -0.0664(3) -0.7176(5) -0.8291(3) 0.0313(7) Uani 1 1 d . . . . .
H17 H -0.093819 -0.676005 -0.766670 0.038 Uiso 1 1 calc R U . . .
C18 C 0.0508(3) -0.6967(6) -0.8358(3) 0.0419(9) Uani 1 1 d . . . . .
H18A H 0.081733 -0.736601 -0.896922 0.050 Uiso 1 1 calc R U . . .
H18B H 0.104932 -0.641801 -0.779472 0.050 Uiso 1 1 calc R U . . .
C19 C -0.1422(3) -0.7699(5) -1.0275(2) 0.0327(7) Uani 1 1 d . . . . .
H19A H -0.138509 -0.641878 -1.040202 0.049 Uiso 1 1 calc R U . . .
H19B H -0.211295 -0.821520 -1.076388 0.049 Uiso 1 1 calc R U . . .
H19C H -0.064578 -0.825296 -1.039138 0.049 Uiso 1 1 calc R U . . .
C20 C -0.1538(3) -1.0020(5) -0.8889(3) 0.0281(7) Uani 1 1 d . . . . .
H20A H -0.067818 -1.043464 -0.887699 0.034 Uiso 1 1 calc R U . . .
H20B H -0.176301 -1.023717 -0.818135 0.034 Uiso 1 1 calc R U . . .

loop_
_atom_site_aniso_label
_atom_site_aniso_U_11
_atom_site_aniso_U_22
_atom_site_aniso_U_33
_atom_site_aniso_U_23
_atom_site_aniso_U_13
_atom_site_aniso_U_12
O1 0.0272(10) 0.067(2) 0.0595(15) 0.0003(16) 0.0172(10) -0.0043(14)
O2 0.0314(11) 0.0391(17) 0.0392(13) -0.0037(11) 0.0045(9) 0.0039(12)
O3 0.0484(14) 0.0238(14) 0.0460(14) -0.0004(11) 0.0092(11) 0.0044(12)
O4 0.0335(12) 0.0311(15) 0.0388(14) 0.0068(11) 0.0074(10) 0.0019(11)
O4A 0.045(7) 0.026(7) 0.039(7) 0.006(6) 0.016(5) -0.005(7)
N1 0.0252(11) 0.046(2) 0.0283(13) -0.0031(13) 0.0055(10) -0.0038(14)
N2 0.0267(12) 0.0220(15) 0.0268(12) -0.0001(10) 0.0063(9) -0.0011(11)
C1 0.0274(14) 0.0301(18) 0.0221(13) -0.0008(12) 0.0056(11) -0.0054(14)
C2 0.0354(16) 0.037(2) 0.0261(15) -0.0005(14) 0.0082(12) -0.0132(17)
C3 0.0482(19) 0.029(2) 0.0299(16) 0.0048(14) 0.0083(14) -0.0151(17)
C4 0.0402(17) 0.0206(17) 0.0268(15) 0.0013(12) 0.0042(12) -0.0017(15)
C5 0.0263(13) 0.0257(17) 0.0265(14) -0.0020(12) 0.0055(11) -0.0028(14)
C6 0.0213(13) 0.0205(17) 0.0363(16) -0.0010(13) 0.0059(11) 0.0014(13)
C7 0.0334(15) 0.038(2) 0.0409(17) -0.0018(15) -0.0007(13) 0.0003(17)
C8 0.0315(16) 0.048(3) 0.058(2) -0.009(2) -0.0015(14) 0.0045(18)
C9 0.0301(15) 0.028(2) 0.054(2) -0.0029(17) 0.0139(14) -0.0040(15)
C10 0.0272(13) 0.034(2) 0.0363(16) 0.0025(14) 0.0102(11) 0.0061(14)
O5 0.0289(11) 0.082(3) 0.0549(15) 0.0131(17) 0.0169(10) 0.0112(15)
O6 0.0347(12) 0.0444(19) 0.0406(13) 0.0036(12) 0.0068(10) -0.0095(13)
O7 0.0470(14) 0.0181(12) 0.0514(14) 0.0006(11) 0.0086(11) -0.0024(12)
O8 0.0396(11) 0.0166(11) 0.0484(13) -0.0030(11) 0.0059(10) -0.0006(11)
N3 0.0224(11) 0.055(2) 0.0263(13) 0.0063(14) 0.0028(9) -0.0015(15)
N4 0.0257(12) 0.0188(14) 0.0274(12) 0.0008(10) 0.0055(9) 0.0035(11)
C11 0.0259(14) 0.037(2) 0.0257(14) 0.0021(14) 0.0041(11) 0.0026(15)
C12 0.0327(15) 0.046(2) 0.0231(14) -0.0041(15) 0.0022(12) 0.0136(18)
C13 0.0453(19) 0.0247(19) 0.0299(16) 0.0002(14) 0.0032(13) 0.0119(16)
C14 0.0365(16) 0.0199(17) 0.0282(16) 0.0007(12) 0.0031(13) 0.0048(14)
C15 0.0279(14) 0.0222(16) 0.0237(13) 0.0015(11) 0.0050(11) 0.0021(13)
C16 0.0240(13) 0.0226(17) 0.0312(14) 0.0019(13) 0.0095(11) 0.0030(13)
C17 0.0331(14) 0.0234(16) 0.0369(15) -0.0026(13) 0.0046(12) -0.0019(14)
C18 0.0347(16) 0.036(2) 0.053(2) 0.0005(17) 0.0030(14) -0.0041(17)
C19 0.0387(15) 0.0262(18) 0.0363(16) 0.0020(13) 0.0156(12) 0.0005(15)
C20 0.0274(14) 0.0160(15) 0.0417(16) 0.0047(13) 0.0074(12) 0.0027(12)

loop_
_atom_type_symbol
_atom_type_description
_atom_type_scat_dispersion_real
_atom_type_scat_dispersion_imag
_atom_type_scat_source
C C 0.0033 0.0016 'International Tables Vol C Tables 4.2.6.8 and 6.1.1.4'
H H 0.0000 0.0000 'International Tables Vol C Tables 4.2.6.8 and 6.1.1.4'
N N 0.0061 0.0033 'International Tables Vol C Tables 4.2.6.8 and 6.1.1.4'
O O 0.0106 0.0060 'International Tables Vol C Tables 4.2.6.8 and 6.1.1.4'

loop_
_geom_angle_atom_site_label_1
_geom_angle_atom_site_label_2
_geom_angle_atom_site_label_3
_geom_angle
_geom_angle_site_symmetry_1
_geom_angle_site_symmetry_3
_geom_angle_publ_flag
C10 O4 H4 109.5 . . ?
C9 O4A H4A 109.5 . . ?
O1 N1 O2 122.9(3) . . ?
O1 N1 C1 118.3(4) . . ?
O2 N1 C1 118.9(3) . . ?
C4 N2 C6 118.2(3) . . ?
C5 N2 C4 121.1(3) . . ?
C5 N2 C6 120.7(3) . . ?
C2 C1 N1 121.3(3) . . ?
C5 C1 N1 117.8(3) . . ?
C5 C1 C2 120.9(3) . . ?
C1 C2 H2 120.9 . . ?
C3 C2 C1 118.2(3) . . ?
C3 C2 H2 120.9 . . ?
C2 C3 H3 118.6 . . ?
C2 C3 C4 122.9(3) . . ?
C4 C3 H3 118.6 . . ?
O3 C4 N2 120.4(3) . . ?
O3 C4 C3 124.3(4) . . ?
N2 C4 C3 115.3(3) . . ?
N2 C5 C1 121.6(3) . . ?
N2 C5 H5 119.2 . . ?
C1 C5 H5 119.2 . . ?
N2 C6 C7 108.0(3) . . ?
N2 C6 C10 108.2(2) . . ?
C7 C6 C10 112.3(3) . . ?
C9 C6 N2 110.3(3) . . ?
C9 C6 C7 108.1(3) . . ?
C9 C6 C10 110.0(3) . . ?
C6 C7 H7 117.2 . . ?
C8 C7 C6 125.6(4) . . ?
C8 C7 H7 117.2 . . ?
C7 C8 H8A 120.0 . . ?
C7 C8 H8B 120.0 . . ?
H8A C8 H8B 120.0 . . ?
O4A C9 C6 118.2(8) . . ?
O4A C9 H9BD 107.8 . . ?
O4A C9 H9BE 107.8 . . ?
C6 C9 H9AA 109.5 . . ?
C6 C9 H9AB 109.5 . . ?
C6 C9 H9AC 109.5 . . ?
C6 C9 H9BD 107.8 . . ?
C6 C9 H9BE 107.8 . . ?
H9AA C9 H9AB 109.5 . . ?
H9AA C9 H9AC 109.5 . . ?
H9AB C9 H9AC 109.5 . . ?
H9BD C9 H9BE 107.1 . . ?
O4 C10 C6 113.2(2) . . ?
O4 C10 H10A 108.9 . . ?
O4 C10 H10B 108.9 . . ?
C6 C10 H10C 109.5 . . ?
C6 C10 H10D 109.5 . . ?
C6 C10 H10E 109.5 . . ?
C6 C10 H10A 108.9 . . ?
C6 C10 H10B 108.9 . . ?
H10C C10 H10D 109.5 . . ?
H10C C10 H10E 109.5 . . ?
H10D C10 H10E 109.5 . . ?
H10A C10 H10B 107.7 . . ?
C20 O8 H8 109.5 . . ?
O5 N3 O6 123.8(3) . . ?
O5 N3 C11 117.0(4) . . ?
O6 N3 C11 119.2(3) . . ?
C14 N4 C16 117.8(3) . . ?
C15 N4 C14 121.2(3) . . ?
C15 N4 C16 120.9(3) . . ?
C12 C11 N3 121.4(3) . . ?
C15 C11 N3 117.0(3) . . ?
C15 C11 C12 121.6(3) . . ?
C11 C12 H12 121.0 . . ?
C13 C12 C11 117.9(3) . . ?
C13 C12 H12 121.0 . . ?
C12 C13 H13 118.6 . . ?
C12 C13 C14 122.7(4) . . ?
C14 C13 H13 118.6 . . ?
O7 C14 N4 119.7(3) . . ?
O7 C14 C13 124.6(3) . . ?
N4 C14 C13 115.7(3) . . ?
N4 C15 C11 120.8(3) . . ?
N4 C15 H15 119.6 . . ?
C11 C15 H15 119.6 . . ?
N4 C16 C19 108.8(2) . . ?
N4 C16 C20 110.5(2) . . ?
C17 C16 N4 107.2(3) . . ?
C17 C16 C19 115.1(3) . . ?
C17 C16 C20 105.2(3) . . ?
C20 C16 C19 109.9(3) . . ?
C16 C17 H17 117.5 . . ?
C18 C17 C16 125.0(3) . . ?
C18 C17 H17 117.5 . . ?
C17 C18 H18A 120.0 . . ?
C17 C18 H18B 120.0 . . ?
H18A C18 H18B 120.0 . . ?
C16 C19 H19A 109.5 . . ?
C16 C19 H19B 109.5 . . ?
C16 C19 H19C 109.5 . . ?
H19A C19 H19B 109.5 . . ?
H19A C19 H19C 109.5 . . ?
H19B C19 H19C 109.5 . . ?
O8 C20 C16 110.8(3) . . ?
O8 C20 H20A 109.5 . . ?
O8 C20 H20B 109.5 . . ?
C16 C20 H20A 109.5 . . ?
C16 C20 H20B 109.5 . . ?
H20A C20 H20B 108.1 . . ?

loop_
_geom_bond_atom_site_label_1
_geom_bond_atom_site_label_2
_geom_bond_distance
_geom_bond_site_symmetry_2
_geom_bond_publ_flag
O1 N1 1.227(3) . ?
O2 N1 1.233(4) . ?
O3 C4 1.214(4) . ?
O4 H4 0.8400 . ?
O4 C10 1.428(4) . ?
O4A H4A 0.8400 . ?
O4A C9 1.273(14) . ?
N1 C1 1.434(5) . ?
N2 C4 1.428(5) . ?
N2 C5 1.343(4) . ?
N2 C6 1.517(4) . ?
C1 C2 1.413(5) . ?
C1 C5 1.367(4) . ?
C2 H2 0.9500 . ?
C2 C3 1.341(5) . ?
C3 H3 0.9500 . ?
C3 C4 1.454(4) . ?
C5 H5 0.9500 . ?
C6 C7 1.517(5) . ?
C6 C9 1.516(5) . ?
C6 C10 1.537(4) . ?
C7 H7 0.9500 . ?
C7 C8 1.306(4) . ?
C8 H8A 0.9500 . ?
C8 H8B 0.9500 . ?
C9 H9AA 0.9800 . ?
C9 H9AB 0.9800 . ?
C9 H9AC 0.9800 . ?
C9 H9BD 0.9900 . ?
C9 H9BE 0.9900 . ?
C10 H10C 0.9800 . ?
C10 H10D 0.9800 . ?
C10 H10E 0.9800 . ?
C10 H10A 0.9900 . ?
C10 H10B 0.9900 . ?
O5 N3 1.233(4) . ?
O6 N3 1.236(5) . ?
O7 C14 1.234(4) . ?
O8 H8 0.8400 . ?
O8 C20 1.417(4) . ?
N3 C11 1.451(5) . ?
N4 C14 1.412(4) . ?
N4 C15 1.349(4) . ?
N4 C16 1.518(4) . ?
C11 C12 1.389(6) . ?
C11 C15 1.366(4) . ?
C12 H12 0.9500 . ?
C12 C13 1.352(5) . ?
C13 H13 0.9500 . ?
C13 C14 1.438(4) . ?
C15 H15 0.9500 . ?
C16 C17 1.514(5) . ?
C16 C19 1.531(4) . ?
C16 C20 1.531(5) . ?
C17 H17 0.9500 . ?
C17 C18 1.310(4) . ?
C18 H18A 0.9500 . ?
C18 H18B 0.9500 . ?
C19 H19A 0.9800 . ?
C19 H19B 0.9800 . ?
C19 H19C 0.9800 . ?
C20 H20A 0.9900 . ?
C20 H20B 0.9900 . ?

loop_
_geom_torsion_atom_site_label_1
_geom_torsion_atom_site_label_2
_geom_torsion_atom_site_label_3
_geom_torsion_atom_site_label_4
_geom_torsion
_geom_torsion_site_symmetry_1
_geom_torsion_site_symmetry_2
_geom_torsion_site_symmetry_3
_geom_torsion_site_symmetry_4
_geom_torsion_publ_flag
O1 N1 C1 C2 6.9(4) . . . . ?
O1 N1 C1 C5 -170.5(3) . . . . ?
O2 N1 C1 C2 -173.4(3) . . . . ?
O2 N1 C1 C5 9.2(4) . . . . ?
N1 C1 C2 C3 -178.2(3) . . . . ?
N1 C1 C5 N2 177.5(2) . . . . ?
N2 C6 C7 C8 159.6(4) . . . . ?
N2 C6 C9 O4A -65.4(7) . . . . ?
N2 C6 C10 O4 54.8(4) . . . . ?
C1 C2 C3 C4 -0.7(5) . . . . ?
C2 C1 C5 N2 0.1(5) . . . . ?
C2 C3 C4 O3 -176.6(3) . . . . ?
C2 C3 C4 N2 3.0(5) . . . . ?
C4 N2 C5 C1 2.4(4) . . . . ?
C4 N2 C6 C7 -54.7(4) . . . . ?
C4 N2 C6 C9 -172.7(3) . . . . ?
C4 N2 C6 C10 67.0(4) . . . . ?
C5 N2 C4 O3 175.8(3) . . . . ?
C5 N2 C4 C3 -3.8(4) . . . . ?
C5 N2 C6 C7 127.2(3) . . . . ?
C5 N2 C6 C9 9.3(4) . . . . ?
C5 N2 C6 C10 -111.1(3) . . . . ?
C5 C1 C2 C3 -0.9(5) . . . . ?
C6 N2 C4 O3 -2.2(5) . . . . ?
C6 N2 C4 C3 178.2(2) . . . . ?
C6 N2 C5 C1 -179.6(3) . . . . ?
C7 C6 C9 O4A 176.7(7) . . . . ?
C7 C6 C10 O4 173.9(3) . . . . ?
C9 C6 C7 C8 -81.1(5) . . . . ?
C9 C6 C10 O4 -65.7(3) . . . . ?
C10 C6 C7 C8 40.4(6) . . . . ?
C10 C6 C9 O4A 53.8(7) . . . . ?
O5 N3 C11 C12 -9.9(4) . . . . ?
O5 N3 C11 C15 167.9(3) . . . . ?
O6 N3 C11 C12 171.0(3) . . . . ?
O6 N3 C11 C15 -11.2(4) . . . . ?
N3 C11 C12 C13 177.7(3) . . . . ?
N3 C11 C15 N4 -177.6(2) . . . . ?
N4 C16 C17 C18 -155.4(4) . . . . ?
N4 C16 C20 O8 67.7(3) . . . . ?
C11 C12 C13 C14 0.9(5) . . . . ?
C12 C11 C15 N4 0.2(5) . . . . ?
C12 C13 C14 O7 179.0(3) . . . . ?
C12 C13 C14 N4 -1.9(5) . . . . ?
C14 N4 C15 C11 -1.3(5) . . . . ?
C14 N4 C16 C17 56.5(4) . . . . ?
C14 N4 C16 C19 -68.6(4) . . . . ?
C14 N4 C16 C20 170.7(3) . . . . ?
C15 N4 C14 O7 -178.8(3) . . . . ?
C15 N4 C14 C13 2.0(5) . . . . ?
C15 N4 C16 C17 -123.2(3) . . . . ?
C15 N4 C16 C19 111.7(3) . . . . ?
C15 N4 C16 C20 -9.1(4) . . . . ?
C15 C11 C12 C13 0.0(5) . . . . ?
C16 N4 C14 O7 1.5(5) . . . . ?
C16 N4 C14 C13 -177.7(2) . . . . ?
C16 N4 C15 C11 178.5(2) . . . . ?
C17 C16 C20 O8 -176.9(2) . . . . ?
C19 C16 C17 C18 -34.2(5) . . . . ?
C19 C16 C20 O8 -52.4(3) . . . . ?
C20 C16 C17 C18 86.9(4) . . . . ?
